data_7125181
loop_
_publ_author_name
'Caumes, Xavier'
'Baldi, Arianna'
'Gontard, Geoffrey'
'Brocorens, Patrick'
'Lazzaroni, Roberto'
'Vanthuyne, Nicolas'
'Troufflard, Claire'
'Raynal, Matthieu'
'Bouteiller, Laurent'

_publ_section_title
;
 Tuning the structure of 1,3,5-benzene tricarboxamide self-assemblies
 through stereochemistry.
;
_journal_issue 91
_journal_name_full 'Chemical communications (Cambridge, England)'
_journal_page_first 13369
_journal_page_last 13372
_journal_paper_doi 10.1039/c6cc07325e
_journal_volume 52
_journal_year 2016
_chemical_absolute_configuration ad
_chemical_formula_moiety 'C48 H75 N3 O9'
_chemical_formula_sum 'C48 H75 N3 O9'
_chemical_formula_weight 838.11
_space_group_crystal_system triclinic
_space_group_IT_number 1
_space_group_name_Hall 'P 1'
_space_group_name_H-M_alt 'P 1'
_atom_sites_solution_hydrogens geom
_atom_sites_solution_primary dual
_atom_sites_solution_secondary difmap
_audit_update_record
;
2016-07-08 deposited with the CCDC.
2016-10-20 downloaded from the CCDC.
;
_cell_angle_alpha 61.685(2)
_cell_angle_beta 76.210(2)
_cell_angle_gamma 82.022(2)
_cell_formula_units_Z 2
_cell_length_a 12.0223(3)
_cell_length_b 15.7744(4)
_cell_length_c 15.9080(4)
_cell_measurement_reflns_used 9464
_cell_measurement_temperature 200(1)
_cell_measurement_theta_max 65.32
_cell_measurement_theta_min 3.19
_cell_volume 2578.18(12)
_computing_cell_refinement 'Bruker SAINT'
_computing_data_collection 'Bruker APEX2'
_computing_data_reduction 'Bruker SAINT'
_computing_molecular_graphics 'SXGRAPH (Farrugia, 2012)'
_computing_publication_material 'WinGX publication routines (Farrugia, 2012)'
_computing_structure_refinement 'SHELXL-2014/7 (Sheldrick, 2014)'
_computing_structure_solution 'SHELXT-2014/5 (Sheldrick, 2014)'
_diffrn_ambient_temperature 200(1)
_diffrn_detector_area_resol_mean 8.3333
_diffrn_measured_fraction_theta_full 0.998
_diffrn_measured_fraction_theta_max 0.993
_diffrn_measurement_device_type 'Bruker APEX-II CCD'
_diffrn_measurement_method '\f and \w scans'
_diffrn_radiation_source micro-source
_diffrn_radiation_type CuK\a
_diffrn_radiation_wavelength 1.54178
_diffrn_reflns_av_R_equivalents 0.0371
_diffrn_reflns_av_unetI/netI 0.0289
_diffrn_reflns_Laue_measured_fraction_full 0.998
_diffrn_reflns_Laue_measured_fraction_max 0.993
_diffrn_reflns_limit_h_max 14
_diffrn_reflns_limit_h_min -13
_diffrn_reflns_limit_k_max 18
_diffrn_reflns_limit_k_min -18
_diffrn_reflns_limit_l_max 18
_diffrn_reflns_limit_l_min -18
_diffrn_reflns_number 72738
_diffrn_reflns_point_group_measured_fraction_full 0.957
_diffrn_reflns_point_group_measured_fraction_max 0.952
_diffrn_reflns_theta_full 66.500
_diffrn_reflns_theta_max 66.883
_diffrn_reflns_theta_min 3.331
_exptl_absorpt_coefficient_mu 0.591
_exptl_absorpt_correction_T_max 1.000
_exptl_absorpt_correction_T_min 0.904
_exptl_absorpt_correction_type multi-scan
_exptl_absorpt_process_details
; 
R.H. Blessing, Acta Cryst. (1995), A51, 33-38
;
_exptl_crystal_colour colourless
_exptl_crystal_density_diffrn 1.080
_exptl_crystal_density_method 'not measured'
_exptl_crystal_description block
_exptl_crystal_F_000 912
_exptl_crystal_size_max 0.15
_exptl_crystal_size_mid 0.13
_exptl_crystal_size_min 0.04
_refine_diff_density_max 0.249
_refine_diff_density_min -0.225
_refine_diff_density_rms 0.033
_refine_ls_abs_structure_details
;
 Flack x determined using 6760 quotients [(I+)-(I-)]/[(I+)+(I-)]
 (Parsons, Flack and Wagner, Acta Cryst. B69 (2013) 249-259).
;
_refine_ls_abs_structure_Flack -0.03(6)
_refine_ls_extinction_method none
_refine_ls_goodness_of_fit_ref 1.024
_refine_ls_hydrogen_treatment constr
_refine_ls_matrix_type full
_refine_ls_number_parameters 1081
_refine_ls_number_reflns 17448
_refine_ls_number_restraints 147
_refine_ls_restrained_S_all 1.067
_refine_ls_R_factor_all 0.0478
_refine_ls_R_factor_gt 0.0411
_refine_ls_shift/su_max 0.000
_refine_ls_shift/su_mean 0.000
_refine_ls_structure_factor_coef Fsqd
_refine_ls_weighting_details 'w=1/[\s^2^(Fo^2^)+(0.0711P)^2^+0.1928P] where P=(Fo^2^+2Fc^2^)/3'
_refine_ls_weighting_scheme calc
_refine_ls_wR_factor_gt 0.1074
_refine_ls_wR_factor_ref 0.1127
_reflns_Friedel_coverage 0.916
_reflns_Friedel_fraction_full 0.916
_reflns_Friedel_fraction_max 0.910
_reflns_number_gt 15515
_reflns_number_total 17448
_reflns_threshold_expression 'I > 2\s(I)'
_cod_data_source_file c6cc07325e2.cif
_cod_data_source_block ab-bta-6
_cod_original_cell_volume 2578.19(12)
_cod_database_code 7125181
_shelx_space_group_comment
;
The symmetry employed for this shelxl refinement is uniquely defined
by the following loop, which should always be used as a source of
symmetry information in preference to the above space-group names.
They are only intended as comments.
;

loop_
_space_group_symop_operation_xyz
'x, y, z'

loop_
_atom_site_label
_atom_site_type_symbol
_atom_site_fract_x
_atom_site_fract_y
_atom_site_fract_z
_atom_site_U_iso_or_equiv
_atom_site_adp_type
_atom_site_occupancy
_atom_site_site_symmetry_order
_atom_site_calc_flag
_atom_site_refinement_flags_posn
_atom_site_refinement_flags_adp
O1 O 0.5691(2) 0.75012(15) 0.39852(16) 0.0560(5) Uani 1 1 d . .
O2 O 0.23773(19) 0.87317(17) 0.2929(2) 0.0632(6) Uani 1 1 d . .
O3 O 0.28211(18) 0.74780(16) 0.25902(18) 0.0569(5) Uani 1 1 d . .
O4 O 0.7285(2) 0.31871(15) 0.64326(16) 0.0611(6) Uani 1 1 d . .
O5 O 0.5308(2) 0.3425(2) 0.92612(16) 0.0800(9) Uani 1 1 d . .
O6 O 0.46573(19) 0.45522(16) 0.79534(15) 0.0533(5) Uani 1 1 d . .
O7 O 0.5923(2) 0.44843(15) 0.23845(15) 0.0536(5) Uani 1 1 d . .
O8 O 0.4469(2) 0.1453(2) 0.35799(19) 0.0759(8) Uani 1 1 d . .
O9 O 0.4574(2) 0.17185(17) 0.48138(16) 0.0587(6) Uani 1 1 d . .
O10 O 0.2952(2) 0.69610(15) 0.49507(16) 0.0573(6) Uani 1 1 d . .
O11 O 0.56124(16) 0.80842(14) 0.57204(15) 0.0445(4) Uani 1 1 d . .
O12 O 0.60309(18) 0.64957(15) 0.63476(18) 0.0555(5) Uani 1 1 d . .
O13 O 0.4492(2) 0.26620(16) 0.75033(16) 0.0645(6) Uani 1 1 d . .
O14 O 0.7604(2) 0.0850(2) 0.6912(2) 0.0790(8) Uani 1 1 d . .
O15 O 0.7041(2) 0.16673(17) 0.54834(19) 0.0642(6) Uani 1 1 d . .
O16 O 0.3209(2) 0.38758(15) 0.34240(16) 0.0597(6) Uani 1 1 d . .
O17 O 0.49975(16) 0.59789(15) 0.04276(14) 0.0473(5) Uani 1 1 d . .
O18 O 0.49468(17) 0.67302(15) 0.13422(15) 0.0481(5) Uani 1 1 d . .
N1 N 0.5011(2) 0.74379(16) 0.28096(17) 0.0413(5) Uani 1 1 d . .
H1N H 0.5041 0.7132 0.2463 0.050 Uiso 1 1 calc R U
N2 N 0.6620(2) 0.44386(16) 0.67403(16) 0.0424(5) Uani 1 1 d . .
H2N H 0.6435 0.5058 0.6488 0.051 Uiso 1 1 calc R U
N3 N 0.6180(2) 0.30698(16) 0.36805(17) 0.0429(5) Uani 1 1 d . .
H3N H 0.6387 0.2782 0.4250 0.051 Uiso 1 1 calc R U
N4 N 0.3909(2) 0.61966(16) 0.61891(16) 0.0395(5) Uani 1 1 d . .
H4N H 0.4153 0.5638 0.6612 0.047 Uiso 1 1 calc R U
N5 N 0.4965(2) 0.20861(17) 0.64027(18) 0.0482(6) Uani 1 1 d . .
H5N H 0.4871 0.2154 0.5842 0.058 Uiso 1 1 calc R U
N6 N 0.3278(2) 0.54999(16) 0.27339(16) 0.0402(5) Uani 1 1 d . .
H6N H 0.3204 0.6002 0.2847 0.048 Uiso 1 1 calc R U
C1 C 0.6064(2) 0.60529(19) 0.38432(19) 0.0355(5) Uani 1 1 d . .
C2 C 0.6422(2) 0.55843(19) 0.47287(19) 0.0369(6) Uani 1 1 d . .
H2 H 0.6463 0.5937 0.5066 0.044 Uiso 1 1 calc R U
C3 C 0.6719(2) 0.46123(19) 0.51281(19) 0.0371(6) Uani 1 1 d . .
C4 C 0.6692(2) 0.4106(2) 0.4619(2) 0.0386(6) Uani 1 1 d . .
H4 H 0.6919 0.3443 0.4879 0.046 Uiso 1 1 calc R U
C5 C 0.6338(2) 0.45597(19) 0.37346(19) 0.0371(6) Uani 1 1 d . .
C6 C 0.6035(2) 0.55330(19) 0.33471(19) 0.0369(6) Uani 1 1 d . .
H6 H 0.5806 0.5848 0.2735 0.044 Uiso 1 1 calc R U
C7 C 0.5593(2) 0.7062(2) 0.3545(2) 0.0400(6) Uani 1 1 d . .
C8 C 0.4341(2) 0.8327(2) 0.2576(2) 0.0455(6) Uani 1 1 d . .
H8 H 0.4391 0.8576 0.3038 0.055 Uiso 1 1 calc R U
C9 C 0.3102(3) 0.8118(2) 0.2698(2) 0.0465(7) Uani 1 1 d . .
C10 C 0.1115(3) 0.8662(3) 0.3087(4) 0.0758(11) Uani 1 1 d D U
C11 C 0.0733(4) 0.7659(3) 0.3848(4) 0.0978(16) Uani 1 1 d D U
H11A H -0.0098 0.7627 0.3942 0.147 Uiso 1 1 calc R U
H11B H 0.1116 0.7188 0.3629 0.147 Uiso 1 1 calc R U
H11C H 0.0936 0.7514 0.4465 0.147 Uiso 1 1 calc R U
C12 C 0.0817(4) 0.8923(5) 0.2121(5) 0.125(2) Uani 1 1 d D U
H12A H -0.0012 0.8883 0.2206 0.187 Uiso 1 1 calc R U
H12B H 0.1052 0.9581 0.1652 0.187 Uiso 1 1 calc R U
H12C H 0.1218 0.8475 0.1876 0.187 Uiso 1 1 calc R U
C13 C 0.0667(4) 0.9380(4) 0.3472(6) 0.123(2) Uani 1 1 d D U
H13A H -0.0173 0.9398 0.3606 0.184 Uiso 1 1 calc R U
H13B H 0.0936 0.9187 0.4075 0.184 Uiso 1 1 calc R U
H13C H 0.0946 1.0021 0.2986 0.184 Uiso 1 1 calc R U
C14 C 0.4767(3) 0.9099(2) 0.1526(3) 0.0576(8) Uani 1 1 d . .
H14A H 0.4652 0.8874 0.1069 0.069 Uiso 1 1 calc R U
H14B H 0.4295 0.9696 0.1408 0.069 Uiso 1 1 calc R U
C15 C 0.6019(3) 0.9331(3) 0.1307(3) 0.0653(9) Uani 1 1 d . .
H15 H 0.6475 0.8715 0.1447 0.078 Uiso 1 1 calc R U
C16 C 0.6407(5) 1.0017(4) 0.0228(4) 0.1001(15) Uani 1 1 d . .
H16A H 0.5944 1.0625 0.0056 0.120 Uiso 1 1 calc R U
H16B H 0.6277 0.9724 -0.0169 0.120 Uiso 1 1 calc R U
C17 C 0.7690(6) 1.0238(5) -0.0010(5) 0.128(2) Uani 1 1 d . .
H17A H 0.8156 0.9641 0.0095 0.153 Uiso 1 1 calc R U
H17B H 0.7906 1.0712 -0.0704 0.153 Uiso 1 1 calc R U
C18 C 0.7944(6) 1.0633(5) 0.0614(5) 0.135(3) Uani 1 1 d . .
H18A H 0.7538 1.1264 0.0462 0.162 Uiso 1 1 calc R U
H18B H 0.8777 1.0736 0.0467 0.162 Uiso 1 1 calc R U
C19 C 0.7568(5) 0.9942(4) 0.1696(4) 0.1059(17) Uani 1 1 d . .
H19A H 0.8027 0.9333 0.1864 0.127 Uiso 1 1 calc R U
H19B H 0.7703 1.0232 0.2094 0.127 Uiso 1 1 calc R U
C20 C 0.6302(4) 0.9733(3) 0.1926(3) 0.0773(11) Uani 1 1 d . .
H20A H 0.6082 0.9265 0.2622 0.093 Uiso 1 1 calc R U
H20B H 0.5844 1.0335 0.1818 0.093 Uiso 1 1 calc R U
C21 C 0.6922(2) 0.4020(2) 0.6151(2) 0.0423(6) Uani 1 1 d . .
C22 C 0.6588(3) 0.3905(2) 0.77738(19) 0.0442(6) Uani 1 1 d . .
H22 H 0.6737 0.3208 0.7942 0.053 Uiso 1 1 calc R U
C23 C 0.5404(3) 0.4009(2) 0.8319(2) 0.0456(7) Uani 1 1 d . .
C24 C 0.4202(3) 0.3289(4) 0.9961(3) 0.0826(13) Uani 1 1 d D U
C25 C 0.4566(6) 0.2616(8) 1.0902(4) 0.238(6) Uani 1 1 d D U
H25A H 0.5094 0.2941 1.1031 0.357 Uiso 1 1 calc R U
H25B H 0.3891 0.2423 1.1432 0.357 Uiso 1 1 calc R U
H25C H 0.4951 0.2044 1.0860 0.357 Uiso 1 1 calc R U
C26 C 0.3730(5) 0.4199(5) 0.9969(4) 0.118(2) Uani 1 1 d D U
H26A H 0.4284 0.4467 1.0137 0.177 Uiso 1 1 calc R U
H26B H 0.3579 0.4660 0.9324 0.177 Uiso 1 1 calc R U
H26C H 0.3014 0.4077 1.0454 0.177 Uiso 1 1 calc R U
C27 C 0.3410(6) 0.2857(5) 0.9715(6) 0.143(3) Uani 1 1 d D U
H27A H 0.3752 0.2255 0.9717 0.214 Uiso 1 1 calc R U
H27B H 0.2691 0.2722 1.0197 0.214 Uiso 1 1 calc R U
H27C H 0.3256 0.3304 0.9067 0.214 Uiso 1 1 calc R U
C28 C 0.7521(3) 0.4225(2) 0.8064(2) 0.0500(7) Uani 1 1 d . .
H28A H 0.7431 0.4928 0.7839 0.060 Uiso 1 1 calc R U
H28B H 0.7408 0.3905 0.8783 0.060 Uiso 1 1 calc R U
C29 C 0.8743(3) 0.3995(2) 0.7646(2) 0.0533(7) Uani 1 1 d . .
H29 H 0.8796 0.4215 0.6936 0.064 Uiso 1 1 calc R U
C30 C 0.9610(3) 0.4545(3) 0.7740(3) 0.0759(11) Uani 1 1 d . .
H30A H 0.9503 0.4401 0.8431 0.091 Uiso 1 1 calc R U
H30B H 0.9465 0.5244 0.7356 0.091 Uiso 1 1 calc R U
C31 C 1.0852(4) 0.4287(4) 0.7389(4) 0.0951(15) Uani 1 1 d . .
H31A H 1.0992 0.4513 0.6677 0.114 Uiso 1 1 calc R U
H31B H 1.1380 0.4624 0.7516 0.114 Uiso 1 1 calc R U
C32 C 1.1098(4) 0.3224(4) 0.7892(4) 0.0938(15) Uani 1 1 d . .
H32A H 1.1025 0.3005 0.8598 0.113 Uiso 1 1 calc R U
H32B H 1.1894 0.3081 0.7631 0.113 Uiso 1 1 calc R U
C33 C 1.0272(4) 0.2682(4) 0.7743(4) 0.0906(14) Uani 1 1 d . .
H33A H 1.0431 0.1980 0.8097 0.109 Uiso 1 1 calc R U
H33B H 1.0383 0.2866 0.7041 0.109 Uiso 1 1 calc R U
C34 C 0.9035(3) 0.2919(3) 0.8117(3) 0.0704(10) Uani 1 1 d . .
H34A H 0.8509 0.2584 0.7988 0.085 Uiso 1 1 calc R U
H34B H 0.8910 0.2673 0.8832 0.085 Uiso 1 1 calc R U
C35 C 0.6137(2) 0.4038(2) 0.3202(2) 0.0400(6) Uani 1 1 d . .
C36 C 0.5895(3) 0.2490(2) 0.3282(2) 0.0448(6) Uani 1 1 d . .
H36 H 0.5644 0.2929 0.2653 0.054 Uiso 1 1 calc R U
C37 C 0.4901(3) 0.1854(2) 0.3993(2) 0.0451(7) Uani 1 1 d . .
C38 C 0.3419(3) 0.0883(3) 0.4064(3) 0.0733(11) Uani 1 1 d D U
C39 C 0.2482(5) 0.1511(5) 0.4137(8) 0.171(4) Uani 1 1 d D U
H39A H 0.2448 0.2045 0.3489 0.256 Uiso 1 1 calc R U
H39B H 0.1769 0.1157 0.4402 0.256 Uiso 1 1 calc R U
H39C H 0.2579 0.1765 0.4569 0.256 Uiso 1 1 calc R U
C40 C 0.3530(5) 0.0061(4) 0.5006(5) 0.134(3) Uani 1 1 d D U
H40A H 0.4190 -0.0348 0.4913 0.201 Uiso 1 1 calc R U
H40B H 0.3642 0.0295 0.5450 0.201 Uiso 1 1 calc R U
H40C H 0.2832 -0.0313 0.5283 0.201 Uiso 1 1 calc R U
C41 C 0.3391(9) 0.0468(9) 0.3382(7) 0.241(6) Uani 1 1 d D U
H41A H 0.4066 0.0043 0.3373 0.362 Uiso 1 1 calc R U
H41B H 0.2695 0.0099 0.3610 0.362 Uiso 1 1 calc R U
H41C H 0.3394 0.0994 0.2724 0.362 Uiso 1 1 calc R U
C42 C 0.6937(3) 0.1879(2) 0.3083(3) 0.0535(7) Uani 1 1 d . .
H42A H 0.7169 0.1427 0.3708 0.064 Uiso 1 1 calc R U
H42B H 0.6707 0.1491 0.2816 0.064 Uiso 1 1 calc R U
C43 C 0.7967(3) 0.2468(2) 0.2376(2) 0.0528(7) Uani 1 1 d . .
H43 H 0.8129 0.2910 0.2619 0.063 Uiso 1 1 calc R U
C44 C 0.9021(3) 0.1819(3) 0.2365(3) 0.0717(10) Uani 1 1 d . .
H44A H 0.8868 0.1348 0.2164 0.086 Uiso 1 1 calc R U
H44B H 0.9183 0.1455 0.3031 0.086 Uiso 1 1 calc R U
C45 C 1.0078(4) 0.2401(4) 0.1662(4) 0.0904(14) Uani 1 1 d . .
H45A H 1.0284 0.2821 0.1903 0.108 Uiso 1 1 calc R U
H45B H 1.0736 0.1953 0.1643 0.108 Uiso 1 1 calc R U
C46 C 0.9841(4) 0.3012(5) 0.0647(4) 0.1049(17) Uani 1 1 d . .
H46A H 0.9715 0.2588 0.0379 0.126 Uiso 1 1 calc R U
H46B H 1.0513 0.3406 0.0220 0.126 Uiso 1 1 calc R U
C47 C 0.8789(4) 0.3670(4) 0.0660(3) 0.0936(14) Uani 1 1 d . .
H47A H 0.8942 0.4132 0.0872 0.112 Uiso 1 1 calc R U
H47B H 0.8631 0.4043 -0.0007 0.112 Uiso 1 1 calc R U
C48 C 0.7744(3) 0.3094(3) 0.1343(3) 0.0680(9) Uani 1 1 d . .
H48A H 0.7546 0.2678 0.1094 0.082 Uiso 1 1 calc R U
H48B H 0.7085 0.3542 0.1359 0.082 Uiso 1 1 calc R U
C49 C 0.3411(2) 0.52954(19) 0.54565(19) 0.0365(6) Uani 1 1 d . .
C50 C 0.3778(2) 0.44159(19) 0.61416(19) 0.0384(6) Uani 1 1 d . .
H50 H 0.3935 0.4366 0.6721 0.046 Uiso 1 1 calc R U
C51 C 0.3917(2) 0.36146(19) 0.5987(2) 0.0390(6) Uani 1 1 d . .
C52 C 0.3661(2) 0.36802(19) 0.5146(2) 0.0397(6) Uani 1 1 d . .
H52 H 0.3734 0.3125 0.5047 0.048 Uiso 1 1 calc R U
C53 C 0.3301(2) 0.45563(19) 0.44554(19) 0.0378(6) Uani 1 1 d . .
C54 C 0.3160(2) 0.53579(19) 0.46229(19) 0.0368(6) Uani 1 1 d . .
H54 H 0.2889 0.5953 0.4161 0.044 Uiso 1 1 calc R U
C55 C 0.3384(2) 0.6221(2) 0.55154(19) 0.0397(6) Uani 1 1 d . .
C56 C 0.4083(2) 0.70654(19) 0.6234(2) 0.0390(6) Uani 1 1 d . .
H56 H 0.3782 0.7635 0.5695 0.047 Uiso 1 1 calc R U
C57 C 0.5355(2) 0.7167(2) 0.61033(19) 0.0403(6) Uani 1 1 d . .
C58 C 0.6798(3) 0.8373(2) 0.5535(2) 0.0493(7) Uani 1 1 d D U
C59 C 0.6716(4) 0.9447(3) 0.5005(4) 0.0844(13) Uani 1 1 d D U
H59A H 0.7474 0.9710 0.4848 0.127 Uiso 1 1 calc R U
H59B H 0.6444 0.9649 0.4402 0.127 Uiso 1 1 calc R U
H59C H 0.6178 0.9689 0.5418 0.127 Uiso 1 1 calc R U
C60 C 0.7149(4) 0.8028(4) 0.6487(3) 0.0922(15) Uani 1 1 d D U
H60A H 0.7936 0.8216 0.6370 0.138 Uiso 1 1 calc R U
H60B H 0.6634 0.8315 0.6867 0.138 Uiso 1 1 calc R U
H60C H 0.7109 0.7324 0.6848 0.138 Uiso 1 1 calc R U
C61 C 0.7585(4) 0.7998(4) 0.4880(5) 0.111(2) Uani 1 1 d D U
H61A H 0.8369 0.8193 0.4761 0.167 Uiso 1 1 calc R U
H61B H 0.7564 0.7293 0.5195 0.167 Uiso 1 1 calc R U
H61C H 0.7330 0.8265 0.4259 0.167 Uiso 1 1 calc R U
C62 C 0.3463(3) 0.7028(2) 0.7213(2) 0.0461(6) Uani 1 1 d . .
H62A H 0.3811 0.6499 0.7740 0.055 Uiso 1 1 calc R U
H62B H 0.3580 0.7639 0.7209 0.055 Uiso 1 1 calc R U
C63 C 0.2181(3) 0.6873(2) 0.7436(2) 0.0457(7) Uani 1 1 d . .
H63 H 0.2088 0.6294 0.7360 0.055 Uiso 1 1 calc R U
C64 C 0.1625(3) 0.6656(3) 0.8477(3) 0.0672(10) Uani 1 1 d . .
H64A H 0.1714 0.7210 0.8584 0.081 Uiso 1 1 calc R U
H64B H 0.2017 0.6087 0.8932 0.081 Uiso 1 1 calc R U
C65 C 0.0355(4) 0.6460(4) 0.8691(3) 0.0846(13) Uani 1 1 d . .
H65A H 0.0008 0.6351 0.9363 0.101 Uiso 1 1 calc R U
H65B H 0.0270 0.5868 0.8646 0.101 Uiso 1 1 calc R U
C66 C -0.0276(4) 0.7303(4) 0.7974(4) 0.0913(14) Uani 1 1 d . .
H66A H -0.1087 0.7143 0.8106 0.110 Uiso 1 1 calc R U
H66B H -0.0258 0.7881 0.8063 0.110 Uiso 1 1 calc R U
C67 C 0.0278(3) 0.7518(3) 0.6935(3) 0.0768(11) Uani 1 1 d . .
H67A H -0.0113 0.8087 0.6479 0.092 Uiso 1 1 calc R U
H67B H 0.0192 0.6963 0.6829 0.092 Uiso 1 1 calc R U
C68 C 0.1548(3) 0.7714(3) 0.6726(3) 0.0614(8) Uani 1 1 d . .
H68A H 0.1897 0.7829 0.6052 0.074 Uiso 1 1 calc R U
H68B H 0.1631 0.8304 0.6776 0.074 Uiso 1 1 calc R U
C69 C 0.4465(3) 0.2739(2) 0.6705(2) 0.0458(7) Uani 1 1 d . .
C70 C 0.5649(3) 0.1279(2) 0.6968(2) 0.0535(7) Uani 1 1 d . .
H70 H 0.5724 0.1340 0.7550 0.064 Uiso 1 1 calc R U
C71 C 0.6834(3) 0.1307(2) 0.6354(3) 0.0576(8) Uani 1 1 d . .
C72 C 0.8834(4) 0.0811(4) 0.6483(4) 0.0921(15) Uani 1 1 d D U
C73 C 0.9296(5) 0.1828(4) 0.5856(6) 0.128(2) Uani 1 1 d D U
H73A H 1.0110 0.1788 0.5578 0.191 Uiso 1 1 calc R U
H73B H 0.8871 0.2190 0.5329 0.191 Uiso 1 1 calc R U
H73C H 0.9204 0.2156 0.6260 0.191 Uiso 1 1 calc R U
C74 C 0.9018(4) 0.0247(4) 0.5920(5) 0.0980(16) Uani 1 1 d D U
H74A H 0.9836 0.0227 0.5641 0.147 Uiso 1 1 calc R U
H74B H 0.8758 -0.0411 0.6357 0.147 Uiso 1 1 calc R U
H74C H 0.8583 0.0556 0.5396 0.147 Uiso 1 1 calc R U
C75 C 0.9364(6) 0.0261(7) 0.7389(7) 0.169(4) Uani 1 1 d D U
H75A H 1.0194 0.0189 0.7192 0.253 Uiso 1 1 calc R U
H75B H 0.9206 0.0619 0.7769 0.253 Uiso 1 1 calc R U
H75C H 0.9032 -0.0377 0.7787 0.253 Uiso 1 1 calc R U
C76 C 0.5074(4) 0.0319(2) 0.7324(3) 0.0648(9) Uani 1 1 d . .
H76A H 0.5062 0.0229 0.6751 0.078 Uiso 1 1 calc R U
H76B H 0.5545 -0.0216 0.7735 0.078 Uiso 1 1 calc R U
C77 C 0.3858(3) 0.0261(2) 0.7903(3) 0.0633(9) Uani 1 1 d . .
H77 H 0.3436 0.0862 0.7514 0.076 Uiso 1 1 calc R U
C78 C 0.3803(4) 0.0230(3) 0.8881(3) 0.0804(11) Uani 1 1 d . .
H78A H 0.4182 0.0801 0.8774 0.096 Uiso 1 1 calc R U
H78B H 0.4231 -0.0351 0.9280 0.096 Uiso 1 1 calc R U
C79 C 0.2580(5) 0.0214(4) 0.9436(4) 0.1057(16) Uani 1 1 d . .
H79A H 0.2593 0.0156 1.0081 0.127 Uiso 1 1 calc R U
H79B H 0.2176 0.0828 0.9074 0.127 Uiso 1 1 calc R U
C80 C 0.1938(5) -0.0617(4) 0.9573(5) 0.1127(19) Uani 1 1 d . .
H80A H 0.2278 -0.1233 1.0011 0.135 Uiso 1 1 calc R U
H80B H 0.1128 -0.0574 0.9883 0.135 Uiso 1 1 calc R U
C81 C 0.1988(5) -0.0603(4) 0.8620(5) 0.115(2) Uani 1 1 d . .
H81A H 0.1554 -0.0028 0.8219 0.138 Uiso 1 1 calc R U
H81B H 0.1613 -0.1180 0.8738 0.138 Uiso 1 1 calc R U
C82 C 0.3218(5) -0.0584(3) 0.8053(4) 0.0894(14) Uani 1 1 d . .
H82A H 0.3629 -0.1195 0.8415 0.107 Uiso 1 1 calc R U
H82B H 0.3200 -0.0533 0.7411 0.107 Uiso 1 1 calc R U
C83 C 0.3235(2) 0.4606(2) 0.3499(2) 0.0421(6) Uani 1 1 d . .
C84 C 0.3440(2) 0.5661(2) 0.1744(2) 0.0421(6) Uani 1 1 d . .
H84 H 0.3474 0.5029 0.1734 0.051 Uiso 1 1 calc R U
C85 C 0.4559(2) 0.6177(2) 0.1167(2) 0.0415(6) Uani 1 1 d . .
C86 C 0.6062(3) 0.6433(2) -0.0262(2) 0.0509(7) Uani 1 1 d D U
C87 C 0.7031(3) 0.6213(3) 0.0278(3) 0.0708(10) Uani 1 1 d D U
H87A H 0.7729 0.6518 -0.0188 0.106 Uiso 1 1 calc R U
H87B H 0.6824 0.6464 0.0754 0.106 Uiso 1 1 calc R U
H87C H 0.7168 0.5514 0.0616 0.106 Uiso 1 1 calc R U
C88 C 0.5857(4) 0.7501(3) -0.0839(3) 0.0689(9) Uani 1 1 d D U
H88A H 0.6566 0.7794 -0.1293 0.103 Uiso 1 1 calc R U
H88B H 0.5256 0.7616 -0.1207 0.103 Uiso 1 1 calc R U
H88C H 0.5615 0.7789 -0.0395 0.103 Uiso 1 1 calc R U
C89 C 0.6292(4) 0.5935(3) -0.0898(3) 0.0751(11) Uani 1 1 d D U
H89A H 0.6991 0.6182 -0.1392 0.113 Uiso 1 1 calc R U
H89B H 0.6391 0.5239 -0.0495 0.113 Uiso 1 1 calc R U
H89C H 0.5644 0.6058 -0.1220 0.113 Uiso 1 1 calc R U
C90 C 0.2474(3) 0.6310(2) 0.1233(2) 0.0512(7) Uani 1 1 d . .
H90A H 0.2545 0.6971 0.1135 0.061 Uiso 1 1 calc R U
H90B H 0.2585 0.6343 0.0582 0.061 Uiso 1 1 calc R U
C91 C 0.1271(3) 0.5976(3) 0.1783(3) 0.0587(8) Uani 1 1 d . .
H91 H 0.1176 0.5937 0.2442 0.070 Uiso 1 1 calc R U
C92 C 0.1052(3) 0.4990(3) 0.1924(3) 0.0752(11) Uani 1 1 d . .
H92A H 0.1583 0.4508 0.2316 0.090 Uiso 1 1 calc R U
H92B H 0.1203 0.4995 0.1282 0.090 Uiso 1 1 calc R U
C93 C -0.0185(4) 0.4705(5) 0.2438(4) 0.1080(19) Uani 1 1 d . .
H93A H -0.0315 0.4071 0.2495 0.130 Uiso 1 1 calc R U
H93B H -0.0315 0.4641 0.3103 0.130 Uiso 1 1 calc R U
C94 C -0.1027(4) 0.5452(6) 0.1878(4) 0.115(2) Uani 1 1 d . .
H94A H -0.0930 0.5488 0.1226 0.138 Uiso 1 1 calc R U
H94B H -0.1821 0.5260 0.2229 0.138 Uiso 1 1 calc R U
C95 C -0.0831(4) 0.6411(6) 0.1770(5) 0.116(2) Uani 1 1 d . .
H95A H -0.0981 0.6382 0.2423 0.139 Uiso 1 1 calc R U
H95B H -0.1377 0.6892 0.1395 0.139 Uiso 1 1 calc R U
C96 C 0.0393(3) 0.6734(4) 0.1251(4) 0.0813(12) Uani 1 1 d . .
H96A H 0.0505 0.7356 0.1228 0.098 Uiso 1 1 calc R U
H96B H 0.0518 0.6834 0.0573 0.098 Uiso 1 1 calc R U

loop_
_atom_site_aniso_label
_atom_site_aniso_U_11
_atom_site_aniso_U_22
_atom_site_aniso_U_33
_atom_site_aniso_U_23
_atom_site_aniso_U_13
_atom_site_aniso_U_12
O1 0.0797(16) 0.0398(11) 0.0609(13) -0.0287(10) -0.0325(11) 0.0139(10)
O2 0.0429(12) 0.0485(12) 0.1041(19) -0.0406(13) -0.0187(12) 0.0093(10)
O3 0.0465(12) 0.0534(13) 0.0793(15) -0.0373(12) -0.0129(10) -0.0002(10)
O4 0.0915(18) 0.0391(12) 0.0531(12) -0.0210(10) -0.0272(12) 0.0186(11)
O5 0.0484(14) 0.106(2) 0.0394(12) -0.0023(12) -0.0029(10) 0.0115(14)
O6 0.0550(13) 0.0528(12) 0.0449(11) -0.0187(10) -0.0112(10) 0.0086(11)
O7 0.0760(15) 0.0434(11) 0.0465(11) -0.0213(9) -0.0186(10) -0.0034(10)
O8 0.0793(17) 0.0953(19) 0.0683(15) -0.0494(15) 0.0128(13) -0.0520(15)
O9 0.0647(14) 0.0633(14) 0.0506(13) -0.0288(11) 0.0004(10) -0.0205(11)
O10 0.0795(16) 0.0389(11) 0.0619(13) -0.0249(10) -0.0329(12) 0.0115(11)
O11 0.0395(11) 0.0365(10) 0.0552(11) -0.0198(9) -0.0065(8) -0.0031(8)
O12 0.0459(12) 0.0395(12) 0.0792(15) -0.0267(10) -0.0137(10) 0.0048(10)
O13 0.0984(19) 0.0489(13) 0.0477(12) -0.0228(10) -0.0259(12) 0.0157(12)
O14 0.0750(18) 0.0820(18) 0.097(2) -0.0484(16) -0.0484(16) 0.0301(15)
O15 0.0635(15) 0.0560(14) 0.0706(16) -0.0276(12) -0.0196(12) 0.0110(11)
O16 0.0900(17) 0.0431(12) 0.0546(12) -0.0262(10) -0.0171(11) -0.0092(11)
O17 0.0402(11) 0.0605(13) 0.0458(11) -0.0291(10) -0.0050(8) -0.0037(9)
O18 0.0448(11) 0.0551(12) 0.0494(11) -0.0264(10) -0.0099(9) -0.0072(9)
N1 0.0394(12) 0.0367(12) 0.0500(13) -0.0209(10) -0.0143(10) 0.0053(10)
N2 0.0544(14) 0.0326(11) 0.0358(11) -0.0137(9) -0.0081(10) 0.0029(10)
N3 0.0493(14) 0.0368(12) 0.0452(12) -0.0193(10) -0.0100(10) -0.0060(10)
N4 0.0468(13) 0.0324(11) 0.0392(11) -0.0165(9) -0.0091(10) 0.0002(10)
N5 0.0604(16) 0.0355(13) 0.0524(14) -0.0208(11) -0.0213(12) 0.0080(11)
N6 0.0443(13) 0.0384(12) 0.0393(12) -0.0193(10) -0.0079(10) -0.0006(10)
C1 0.0314(13) 0.0328(13) 0.0399(13) -0.0161(11) -0.0040(10) -0.0008(10)
C2 0.0350(14) 0.0356(14) 0.0407(13) -0.0193(11) -0.0046(11) -0.0016(11)
C3 0.0343(13) 0.0363(14) 0.0378(13) -0.0160(11) -0.0047(10) -0.0005(11)
C4 0.0346(14) 0.0337(14) 0.0447(14) -0.0182(11) -0.0038(11) 0.0019(11)
C5 0.0339(14) 0.0362(14) 0.0414(14) -0.0197(11) -0.0026(11) -0.0029(11)
C6 0.0362(14) 0.0346(14) 0.0364(13) -0.0141(11) -0.0047(10) -0.0031(11)
C7 0.0408(15) 0.0363(14) 0.0418(14) -0.0173(12) -0.0085(11) 0.0003(12)
C8 0.0416(16) 0.0341(14) 0.0569(17) -0.0163(13) -0.0156(13) 0.0033(12)
C9 0.0443(16) 0.0375(15) 0.0562(17) -0.0195(13) -0.0148(13) 0.0047(13)
C10 0.0358(17) 0.064(2) 0.131(3) -0.049(2) -0.0212(19) 0.0138(16)
C11 0.052(2) 0.081(3) 0.137(4) -0.042(3) 0.007(2) -0.002(2)
C12 0.058(3) 0.158(6) 0.141(5) -0.045(4) -0.048(3) 0.008(3)
C13 0.058(3) 0.105(4) 0.221(7) -0.102(5) 0.002(3) 0.005(3)
C14 0.0560(19) 0.0428(17) 0.0605(19) -0.0090(14) -0.0196(15) -0.0019(14)
C15 0.058(2) 0.0502(19) 0.072(2) -0.0128(16) -0.0130(17) -0.0137(16)
C16 0.102(4) 0.099(3) 0.078(3) -0.023(3) 0.002(3) -0.040(3)
C17 0.118(5) 0.126(5) 0.114(4) -0.045(4) 0.034(4) -0.065(4)
C18 0.105(4) 0.127(5) 0.152(6) -0.044(4) 0.004(4) -0.069(4)
C19 0.087(3) 0.105(4) 0.124(4) -0.042(3) -0.019(3) -0.040(3)
C20 0.071(3) 0.064(2) 0.085(3) -0.020(2) -0.018(2) -0.019(2)
C21 0.0470(16) 0.0347(15) 0.0435(14) -0.0170(12) -0.0106(12) 0.0027(12)
C22 0.0475(16) 0.0424(15) 0.0374(14) -0.0143(12) -0.0096(12) 0.0020(13)
C23 0.0475(17) 0.0439(16) 0.0406(14) -0.0140(12) -0.0115(13) -0.0022(14)
C24 0.052(2) 0.099(3) 0.0508(19) -0.0066(19) 0.0071(16) 0.005(2)
C25 0.115(5) 0.344(12) 0.053(3) 0.035(5) 0.021(3) 0.065(6)
C26 0.108(4) 0.156(5) 0.098(4) -0.083(4) 0.039(3) -0.037(4)
C27 0.103(4) 0.147(6) 0.168(6) -0.089(5) 0.062(4) -0.062(4)
C28 0.0481(17) 0.0576(18) 0.0436(15) -0.0244(14) -0.0043(13) -0.0037(14)
C29 0.0471(17) 0.064(2) 0.0483(16) -0.0266(15) -0.0024(13) -0.0093(15)
C30 0.060(2) 0.093(3) 0.081(3) -0.048(2) 0.0075(19) -0.030(2)
C31 0.056(2) 0.132(5) 0.104(3) -0.064(3) 0.013(2) -0.034(3)
C32 0.043(2) 0.136(5) 0.109(4) -0.067(3) -0.001(2) -0.006(2)
C33 0.052(2) 0.111(4) 0.119(4) -0.064(3) -0.017(2) 0.011(2)
C34 0.0437(19) 0.069(2) 0.093(3) -0.034(2) -0.0134(18) -0.0004(17)
C35 0.0392(15) 0.0364(14) 0.0439(15) -0.0199(12) -0.0030(11) -0.0030(12)
C36 0.0478(16) 0.0402(15) 0.0501(16) -0.0242(13) -0.0039(13) -0.0094(13)
C37 0.0461(16) 0.0388(15) 0.0543(18) -0.0258(13) -0.0052(13) -0.0049(13)
C38 0.061(2) 0.087(3) 0.078(2) -0.041(2) 0.0040(18) -0.039(2)
C39 0.061(3) 0.101(4) 0.306(11) -0.056(5) -0.030(4) -0.019(3)
C40 0.099(4) 0.066(3) 0.185(6) 0.003(3) -0.044(4) -0.044(3)
C41 0.234(9) 0.378(14) 0.215(8) -0.220(10) 0.087(7) -0.232(10)
C42 0.0545(18) 0.0437(17) 0.0651(19) -0.0310(15) 0.0000(15) -0.0079(14)
C43 0.0470(17) 0.0553(18) 0.0578(18) -0.0308(15) -0.0008(14) -0.0053(14)
C44 0.056(2) 0.073(2) 0.083(3) -0.040(2) -0.0025(18) 0.0013(18)
C45 0.050(2) 0.111(4) 0.097(3) -0.046(3) 0.002(2) 0.001(2)
C46 0.074(3) 0.130(4) 0.085(3) -0.044(3) 0.021(2) -0.011(3)
C47 0.069(3) 0.112(4) 0.064(2) -0.022(2) 0.0107(19) -0.006(3)
C48 0.059(2) 0.085(3) 0.057(2) -0.0350(19) 0.0000(16) -0.0009(19)
C49 0.0336(13) 0.0361(14) 0.0388(13) -0.0181(11) -0.0018(10) -0.0034(11)
C50 0.0382(14) 0.0376(14) 0.0372(13) -0.0166(11) -0.0021(11) -0.0061(11)
C51 0.0382(14) 0.0337(13) 0.0414(14) -0.0159(11) -0.0026(11) -0.0032(11)
C52 0.0391(14) 0.0346(14) 0.0446(14) -0.0192(12) -0.0021(11) -0.0059(11)
C53 0.0328(13) 0.0397(14) 0.0411(14) -0.0192(12) -0.0030(10) -0.0066(11)
C54 0.0325(13) 0.0327(13) 0.0407(13) -0.0151(11) -0.0035(10) -0.0010(11)
C55 0.0405(14) 0.0363(14) 0.0406(14) -0.0180(12) -0.0053(11) 0.0003(12)
C56 0.0406(15) 0.0344(14) 0.0432(14) -0.0194(11) -0.0065(11) -0.0012(11)
C57 0.0446(16) 0.0349(15) 0.0412(14) -0.0192(12) -0.0043(12) -0.0018(13)
C58 0.0398(15) 0.0462(16) 0.0554(17) -0.0173(13) -0.0070(13) -0.0087(13)
C59 0.073(3) 0.053(2) 0.113(3) -0.016(2) -0.029(2) -0.0225(19)
C60 0.095(3) 0.087(3) 0.084(3) -0.010(2) -0.044(2) -0.033(3)
C61 0.068(3) 0.135(4) 0.144(5) -0.094(4) 0.046(3) -0.048(3)
C62 0.0442(16) 0.0501(17) 0.0496(16) -0.0291(13) -0.0037(12) -0.0041(13)
C63 0.0454(16) 0.0441(16) 0.0509(16) -0.0265(13) -0.0022(13) -0.0059(13)
C64 0.056(2) 0.090(3) 0.0565(19) -0.0393(19) 0.0063(16) -0.0130(19)
C65 0.060(2) 0.120(4) 0.064(2) -0.041(2) 0.0156(19) -0.028(2)
C66 0.047(2) 0.115(4) 0.096(3) -0.046(3) 0.008(2) -0.007(2)
C67 0.0432(19) 0.085(3) 0.083(3) -0.026(2) -0.0084(17) 0.0015(18)
C68 0.0435(17) 0.057(2) 0.069(2) -0.0225(16) 0.0008(15) -0.0016(15)
C69 0.0525(17) 0.0389(15) 0.0448(16) -0.0185(13) -0.0099(13) 0.0004(13)
C70 0.066(2) 0.0393(16) 0.0577(18) -0.0202(14) -0.0267(16) 0.0086(14)
C71 0.067(2) 0.0404(17) 0.078(2) -0.0321(17) -0.0354(19) 0.0141(15)
C72 0.065(3) 0.104(3) 0.153(4) -0.090(3) -0.054(3) 0.033(2)
C73 0.070(3) 0.118(4) 0.247(8) -0.129(5) -0.028(4) 0.006(3)
C74 0.075(3) 0.092(3) 0.171(5) -0.093(4) -0.046(3) 0.023(2)
C75 0.121(5) 0.242(9) 0.214(8) -0.148(7) -0.118(6) 0.094(6)
C76 0.087(3) 0.0361(17) 0.073(2) -0.0209(16) -0.033(2) 0.0076(16)
C77 0.075(2) 0.0376(16) 0.073(2) -0.0136(15) -0.0356(19) 0.0028(16)
C78 0.088(3) 0.076(3) 0.073(2) -0.025(2) -0.019(2) -0.020(2)
C79 0.101(4) 0.100(4) 0.098(4) -0.035(3) 0.000(3) -0.023(3)
C80 0.089(4) 0.103(4) 0.119(5) -0.024(3) -0.019(3) -0.025(3)
C81 0.091(4) 0.083(3) 0.159(6) -0.024(3) -0.058(4) -0.024(3)
C82 0.102(4) 0.062(2) 0.109(3) -0.030(2) -0.045(3) -0.011(2)
C83 0.0405(15) 0.0424(16) 0.0454(15) -0.0216(13) -0.0074(12) -0.0040(12)
C84 0.0401(15) 0.0487(16) 0.0420(14) -0.0233(13) -0.0089(11) -0.0040(12)
C85 0.0367(14) 0.0491(16) 0.0411(14) -0.0211(12) -0.0141(11) 0.0038(12)
C86 0.0439(16) 0.0573(18) 0.0427(15) -0.0192(13) -0.0010(12) -0.0020(14)
C87 0.0384(17) 0.095(3) 0.060(2) -0.0224(19) -0.0039(14) -0.0049(18)
C88 0.071(2) 0.061(2) 0.057(2) -0.0179(16) -0.0025(17) -0.0003(18)
C89 0.076(3) 0.085(3) 0.064(2) -0.044(2) 0.0135(18) -0.011(2)
C90 0.0417(16) 0.0627(19) 0.0502(16) -0.0236(15) -0.0133(13) -0.0059(14)
C91 0.0393(16) 0.090(2) 0.0555(18) -0.0399(18) -0.0085(13) -0.0070(16)
C92 0.057(2) 0.097(3) 0.076(2) -0.038(2) -0.0083(18) -0.029(2)
C93 0.082(3) 0.149(5) 0.087(3) -0.043(3) 0.001(3) -0.059(3)
C94 0.045(2) 0.202(7) 0.101(4) -0.068(4) -0.001(2) -0.037(3)
C95 0.045(2) 0.200(7) 0.128(4) -0.099(5) -0.018(2) 0.009(3)
C96 0.048(2) 0.111(3) 0.097(3) -0.056(3) -0.023(2) 0.008(2)

loop_
_atom_type_symbol
_atom_type_description
_atom_type_scat_dispersion_real
_atom_type_scat_dispersion_imag
_atom_type_scat_source
C C 0.0181 0.0091 'International Tables Vol C Tables 4.2.6.8 and 6.1.1.4'
H H 0.0000 0.0000 'International Tables Vol C Tables 4.2.6.8 and 6.1.1.4'
N N 0.0311 0.0180 'International Tables Vol C Tables 4.2.6.8 and 6.1.1.4'
O O 0.0492 0.0322 'International Tables Vol C Tables 4.2.6.8 and 6.1.1.4'

loop_
_geom_angle_atom_site_label_1
_geom_angle_atom_site_label_2
_geom_angle_atom_site_label_3
_geom_angle
C9 O2 C10 121.2(3)
C23 O5 C24 122.4(3)
C37 O8 C38 122.2(3)
C57 O11 C58 121.5(2)
C71 O14 C72 121.3(4)
C85 O17 C86 120.6(2)
C7 N1 C8 121.9(2)
C21 N2 C22 122.0(2)
C35 N3 C36 121.6(2)
C55 N4 C56 121.8(2)
C69 N5 C70 122.2(3)
C83 N6 C84 122.6(2)
C2 C1 C6 118.8(2)
C2 C1 C7 117.0(2)
C6 C1 C7 123.7(2)
C3 C2 C1 121.1(2)
C2 C3 C4 119.3(2)
C2 C3 C21 124.1(2)
C4 C3 C21 116.1(2)
C5 C4 C3 120.5(2)
C4 C5 C6 119.5(2)
C4 C5 C35 123.8(2)
C6 C5 C35 116.4(2)
C5 C6 C1 120.8(2)
O1 C7 N1 122.3(3)
O1 C7 C1 120.8(2)
N1 C7 C1 116.9(2)
N1 C8 C9 108.4(2)
N1 C8 C14 111.9(3)
C9 C8 C14 109.4(2)
O3 C9 O2 124.8(3)
O3 C9 C8 123.4(3)
O2 C9 C8 111.8(2)
O2 C10 C13 102.0(3)
O2 C10 C12 108.0(4)
C13 C10 C12 114.1(5)
O2 C10 C11 110.6(3)
C13 C10 C11 110.1(5)
C12 C10 C11 111.6(5)
C15 C14 C8 113.9(3)
C20 C15 C14 114.1(3)
C20 C15 C16 110.1(3)
C14 C15 C16 110.6(3)
C15 C16 C17 111.1(5)
C18 C17 C16 111.6(5)
C17 C18 C19 110.9(5)
C20 C19 C18 110.3(5)
C15 C20 C19 112.6(4)
O4 C21 N2 122.7(3)
O4 C21 C3 120.9(2)
N2 C21 C3 116.3(2)
N2 C22 C23 109.4(2)
N2 C22 C28 111.3(2)
C23 C22 C28 112.0(2)
O6 C23 O5 124.5(3)
O6 C23 C22 125.1(3)
O5 C23 C22 110.4(3)
C27 C24 C26 111.8(5)
C27 C24 O5 108.4(4)
C26 C24 O5 111.8(4)
C27 C24 C25 112.9(7)
C26 C24 C25 110.4(6)
O5 C24 C25 101.0(4)
C29 C28 C22 113.9(3)
C30 C29 C34 110.5(3)
C30 C29 C28 110.9(3)
C34 C29 C28 112.2(3)
C29 C30 C31 112.6(4)
C32 C31 C30 111.6(4)
C31 C32 C33 110.7(4)
C32 C33 C34 110.1(4)
C29 C34 C33 112.8(4)
O7 C35 N3 122.7(3)
O7 C35 C5 120.8(2)
N3 C35 C5 116.5(2)
N3 C36 C37 108.7(2)
N3 C36 C42 111.2(2)
C37 C36 C42 111.0(2)
O9 C37 O8 124.6(3)
O9 C37 C36 124.8(3)
O8 C37 C36 110.6(2)
C39 C38 C40 112.9(6)
C39 C38 O8 108.4(4)
C40 C38 O8 112.3(4)
C39 C38 C41 114.6(7)
C40 C38 C41 106.5(7)
O8 C38 C41 101.7(4)
C43 C42 C36 114.0(3)
C44 C43 C42 110.7(3)
C44 C43 C48 110.5(3)
C42 C43 C48 112.8(3)
C43 C44 C45 111.6(4)
C46 C45 C44 110.9(4)
C45 C46 C47 110.8(4)
C48 C47 C46 111.2(4)
C47 C48 C43 111.3(3)
C54 C49 C50 119.4(2)
C54 C49 C55 117.0(2)
C50 C49 C55 123.3(2)
C51 C50 C49 120.6(2)
C50 C51 C52 119.8(3)
C50 C51 C69 116.1(2)
C52 C51 C69 123.8(2)
C53 C52 C51 120.0(2)
C52 C53 C54 119.6(2)
C52 C53 C83 116.5(2)
C54 C53 C83 123.4(2)
C49 C54 C53 120.6(2)
O10 C55 N4 122.5(3)
O10 C55 C49 121.1(2)
N4 C55 C49 116.3(2)
N4 C56 C57 108.7(2)
N4 C56 C62 111.2(2)
C57 C56 C62 109.4(2)
O12 C57 O11 125.0(3)
O12 C57 C56 124.0(2)
O11 C57 C56 111.0(2)
O11 C58 C60 108.9(3)
O11 C58 C59 103.4(3)
C60 C58 C59 111.5(3)
O11 C58 C61 110.1(3)
C60 C58 C61 113.0(4)
C59 C58 C61 109.5(4)
C63 C62 C56 113.4(2)
C64 C63 C62 112.4(3)
C64 C63 C68 110.2(3)
C62 C63 C68 112.6(2)
C63 C64 C65 111.1(3)
C64 C65 C66 111.3(4)
C67 C66 C65 110.4(4)
C66 C67 C68 110.8(4)
C63 C68 C67 111.5(3)
O13 C69 N5 122.8(3)
O13 C69 C51 120.5(3)
N5 C69 C51 116.6(2)
N5 C70 C71 109.0(3)
N5 C70 C76 110.8(3)
C71 C70 C76 111.1(3)
O15 C71 O14 124.5(4)
O15 C71 C70 124.5(3)
O14 C71 C70 111.0(3)
O14 C72 C74 110.4(3)
O14 C72 C75 102.0(5)
C74 C72 C75 110.0(5)
O14 C72 C73 110.6(4)
C74 C72 C73 112.1(5)
C75 C72 C73 111.4(5)
C77 C76 C70 113.9(3)
C78 C77 C76 112.9(3)
C78 C77 C82 109.5(4)
C76 C77 C82 113.0(4)
C77 C78 C79 112.5(4)
C80 C79 C78 111.4(5)
C81 C80 C79 110.9(5)
C80 C81 C82 112.7(4)
C77 C82 C81 111.2(4)
O16 C83 N6 123.2(3)
O16 C83 C53 121.1(3)
N6 C83 C53 115.6(2)
N6 C84 C85 109.1(2)
N6 C84 C90 112.1(2)
C85 C84 C90 107.0(2)
O18 C85 O17 125.6(3)
O18 C85 C84 123.3(2)
O17 C85 C84 111.0(2)
O17 C86 C88 110.2(3)
O17 C86 C89 102.2(3)
C88 C86 C89 111.7(3)
O17 C86 C87 110.5(2)
C88 C86 C87 111.7(3)
C89 C86 C87 110.3(3)
C91 C90 C84 114.5(3)
C92 C91 C90 112.9(3)
C92 C91 C96 111.1(3)
C90 C91 C96 109.3(3)
C91 C92 C93 111.0(4)
C94 C93 C92 111.0(4)
C95 C94 C93 110.2(4)
C94 C95 C96 111.8(5)
C95 C96 C91 110.8(4)

loop_
_geom_bond_atom_site_label_1
_geom_bond_atom_site_label_2
_geom_bond_distance
O1 C7 1.228(3)
O2 C9 1.335(4)
O2 C10 1.489(4)
O3 C9 1.204(4)
O4 C21 1.221(4)
O5 C23 1.321(4)
O5 C24 1.483(4)
O6 C23 1.200(4)
O7 C35 1.222(4)
O8 C37 1.323(4)
O8 C38 1.480(4)
O9 C37 1.191(4)
O10 C55 1.224(3)
O11 C57 1.326(3)
O11 C58 1.475(3)
O12 C57 1.206(4)
O13 C69 1.225(4)
O14 C71 1.328(4)
O14 C72 1.480(6)
O15 C71 1.197(4)
O16 C83 1.218(3)
O17 C85 1.329(3)
O17 C86 1.482(4)
O18 C85 1.209(3)
N1 C7 1.351(4)
N1 C8 1.445(4)
N2 C21 1.344(4)
N2 C22 1.442(4)
N3 C35 1.345(4)
N3 C36 1.448(3)
N4 C55 1.351(4)
N4 C56 1.451(3)
N5 C69 1.347(4)
N5 C70 1.444(4)
N6 C83 1.354(4)
N6 C84 1.439(4)
C1 C2 1.389(4)
C1 C6 1.390(4)
C1 C7 1.497(4)
C2 C3 1.384(4)
C3 C4 1.388(4)
C3 C21 1.505(4)
C4 C5 1.385(4)
C5 C6 1.387(4)
C5 C35 1.507(4)
C8 C9 1.518(4)
C8 C14 1.539(4)
C10 C13 1.510(7)
C10 C12 1.510(8)
C10 C11 1.517(6)
C14 C15 1.517(5)
C15 C20 1.517(6)
C15 C16 1.527(6)
C16 C17 1.546(8)
C17 C18 1.500(10)
C18 C19 1.531(9)
C19 C20 1.523(6)
C22 C23 1.513(4)
C22 C28 1.533(4)
C24 C27 1.461(8)
C24 C26 1.474(8)
C24 C25 1.495(7)
C28 C29 1.532(4)
C29 C30 1.520(5)
C29 C34 1.522(5)
C30 C31 1.535(6)
C31 C32 1.498(8)
C32 C33 1.521(7)
C33 C34 1.531(6)
C36 C37 1.526(4)
C36 C42 1.537(5)
C38 C39 1.414(8)
C38 C40 1.465(7)
C38 C41 1.518(8)
C42 C43 1.525(4)
C43 C44 1.517(5)
C43 C48 1.531(5)
C44 C45 1.544(6)
C45 C46 1.511(8)
C46 C47 1.524(7)
C47 C48 1.521(6)
C49 C54 1.385(4)
C49 C50 1.390(4)
C49 C55 1.503(4)
C50 C51 1.379(4)
C51 C52 1.397(4)
C51 C69 1.501(4)
C52 C53 1.387(4)
C53 C54 1.392(4)
C53 C83 1.507(4)
C56 C57 1.514(4)
C56 C62 1.535(4)
C58 C60 1.493(5)
C58 C59 1.494(5)
C58 C61 1.513(6)
C62 C63 1.524(4)
C63 C64 1.518(4)
C63 C68 1.525(5)
C64 C65 1.526(5)
C65 C66 1.530(7)
C66 C67 1.516(6)
C67 C68 1.526(5)
C70 C71 1.516(5)
C70 C76 1.543(5)
C72 C74 1.499(6)
C72 C75 1.528(8)
C72 C73 1.531(8)
C76 C77 1.519(6)
C77 C78 1.519(6)
C77 C82 1.524(5)
C78 C79 1.521(7)
C79 C80 1.514(8)
C80 C81 1.493(9)
C81 C82 1.533(9)
C84 C85 1.524(4)
C84 C90 1.545(4)
C86 C88 1.506(5)
C86 C89 1.510(5)
C86 C87 1.515(5)
C90 C91 1.519(4)
C91 C92 1.515(6)
C91 C96 1.541(6)
C92 C93 1.529(6)
C93 C94 1.521(9)
C94 C95 1.486(10)
C95 C96 1.529(7)
